data_7053125
loop_
_publ_author_name
'He, Guomei'
'Fan, Ting'
'Chen, Jiangxi'
'Sung, Herman Ho-Yung'
'Williams, Ian Duncan'
'Lin, Zhenyang'
'Jia, Guochen'

_publ_section_title
;
 Effects of substituents on the formation of rhenium carbyne and \h2-vinyl
 complexes from the reactions of ReH5(PMe2Ph)3 with terminal alkynes
;
_journal_issue 6
_journal_name_full 'New Journal of Chemistry'
_journal_page_first 1823
_journal_paper_doi 10.1039/c3nj00062a
_journal_volume 37
_journal_year 2013
_chemical_formula_moiety 'C33 H39 Cl2 F3 P3 Re'
_chemical_formula_sum 'C33 H39 Cl2 F3 P3 Re'
_chemical_formula_weight 842.65
_chemical_name_systematic
;
?
;
_space_group_IT_number 2
_space_group_name_Hall '-P 1'
_symmetry_cell_setting triclinic
_symmetry_space_group_name_Hall '-P 1'
_symmetry_space_group_name_H-M 'P -1'
_atom_sites_solution_hydrogens geom
_atom_sites_solution_primary heavy
_atom_sites_solution_secondary difmap
_audit_creation_date 2012-06-14
_audit_creation_method
;
Olex2 1.2-beta
(compiled May 9 2012 12:37:22, GUI svn.r4230)
;
_cell_angle_alpha 75.737(3)
_cell_angle_beta 88.315(3)
_cell_angle_gamma 75.493(3)
_cell_formula_units_Z 2
_cell_length_a 8.2020(3)
_cell_length_b 14.2941(6)
_cell_length_c 15.4384(5)
_cell_measurement_reflns_used 8125
_cell_measurement_temperature 172.9(3)
_cell_measurement_theta_max 71.4554
_cell_measurement_theta_min 9.9167
_cell_volume 1697.27(11)
_computing_cell_refinement
;
CrysAlisPro, Agilent Technologies,
Version 1.171.35.19 (release 27-10-2011 CrysAlis171 .NET)
(compiled Oct 27 2011,15:02:11)
;
_computing_data_collection
;
CrysAlisPro, Agilent Technologies,
Version 1.171.35.19 (release 27-10-2011 CrysAlis171 .NET)
(compiled Oct 27 2011,15:02:11)
;
_computing_data_reduction
;
CrysAlisPro, Agilent Technologies,
Version 1.171.35.19 (release 27-10-2011 CrysAlis171 .NET)
(compiled Oct 27 2011,15:02:11)
;
_computing_molecular_graphics
;
O. V. Dolomanov, L. J. Bourhis, R. J. Gildea, J. A. K. Howard and H. Puschmann,
OLEX2: a complete structure solution, refinement and analysis program.
J. Appl. Cryst. (2009). 42, 339-341.
;
_computing_publication_material
;
O. V. Dolomanov, L. J. Bourhis, R. J. Gildea, J. A. K. Howard and H. Puschmann,
OLEX2: a complete structure solution, refinement and analysis program.
J. Appl. Cryst. (2009). 42, 339-341.
;
_computing_structure_refinement
;
XL, G.M. Sheldrick, Acta Cryst.
(2008). A64, 112-122
;
_computing_structure_solution
;
XS, G.M. Sheldrick, Acta Cryst.
(2008). A64, 112-122
;
_diffrn_ambient_temperature 172.9(3)
_diffrn_detector_area_resol_mean 15.9578
_diffrn_measured_fraction_theta_full 0.979
_diffrn_measured_fraction_theta_max 0.979
_diffrn_measurement_details
;
1 omega 38.00 72.00 1.0000 3.0000
omega____ theta____ kappa____ phi______ frames
- 110.0000 -25.0000 150.0000 34
2 omega -112.00 -19.00 1.0000 2.0000
omega____ theta____ kappa____ phi______ frames
- -55.0000 125.0000 -180.0000 93
3 omega -65.00 13.00 1.0000 2.0000
omega____ theta____ kappa____ phi______ frames
- -55.0000 91.0000 -42.0000 78
4 omega 77.00 121.00 1.0000 2.0000
omega____ theta____ kappa____ phi______ frames
- 55.0000 125.0000 60.0000 44
5 omega 25.00 123.00 1.0000 2.0000
omega____ theta____ kappa____ phi______ frames
- 55.0000 77.0000 30.0000 98
6 omega -13.00 71.00 1.0000 2.0000
omega____ theta____ kappa____ phi______ frames
- 55.0000 -38.0000 60.0000 84
7 omega -72.00 -20.00 1.0000 3.0000
omega____ theta____ kappa____ phi______ frames
- -64.0000 25.0000 -90.0000 52
8 omega 38.00 72.00 1.0000 3.0000
omega____ theta____ kappa____ phi______ frames
- 110.0000 -25.0000 120.0000 34
9 omega 82.00 138.00 1.0000 3.0000
omega____ theta____ kappa____ phi______ frames
- 110.0000 -92.0000 -150.0000 56
10 omega 138.00 178.00 1.0000 3.0000
omega____ theta____ kappa____ phi______ frames
- 110.0000 25.0000 30.0000 40
11 omega 37.00 71.00 1.0000 3.0000
omega____ theta____ kappa____ phi______ frames
- 110.0000 -25.0000 -30.0000 34
12 omega 44.00 71.00 1.0000 3.0000
omega____ theta____ kappa____ phi______ frames
- 110.0000 -92.0000 -60.0000 27
13 omega 87.00 146.00 1.0000 3.0000
omega____ theta____ kappa____ phi______ frames
- 110.0000 -92.0000 -60.0000 59
14 omega 41.00 148.00 1.0000 3.0000
omega____ theta____ kappa____ phi______ frames
- 110.0000 -92.0000 120.0000 107
15 omega 122.00 148.00 1.0000 3.0000
omega____ theta____ kappa____ phi______ frames
- 110.0000 -92.0000 30.0000 26
16 omega 40.00 70.00 1.0000 3.0000
omega____ theta____ kappa____ phi______ frames
- 110.0000 -38.0000 -90.0000 30
17 omega 83.00 111.00 1.0000 3.0000
omega____ theta____ kappa____ phi______ frames
- 110.0000 -92.0000 30.0000 28
18 omega 46.00 72.00 1.0000 3.0000
omega____ theta____ kappa____ phi______ frames
- 110.0000 -92.0000 30.0000 26
19 omega 38.00 69.00 1.0000 3.0000
omega____ theta____ kappa____ phi______ frames
- 110.0000 -25.0000 30.0000 31
20 omega 80.00 124.00 1.0000 3.0000
omega____ theta____ kappa____ phi______ frames
- 110.0000 25.0000 30.0000 44
21 omega 38.00 67.00 1.0000 3.0000
omega____ theta____ kappa____ phi______ frames
- 110.0000 -25.0000 60.0000 29
22 omega 38.00 69.00 1.0000 3.0000
omega____ theta____ kappa____ phi______ frames
- 110.0000 -92.0000 -150.0000 31
23 omega 41.00 69.00 1.0000 3.0000
omega____ theta____ kappa____ phi______ frames
- 110.0000 -50.0000 -150.0000 28
24 omega 53.00 82.00 1.0000 3.0000
omega____ theta____ kappa____ phi______ frames
- 110.0000 -50.0000 -60.0000 29
25 omega 87.00 173.00 1.0000 3.0000
omega____ theta____ kappa____ phi______ frames
- 110.0000 64.0000 60.0000 86
26 omega 106.00 174.00 1.0000 3.0000
omega____ theta____ kappa____ phi______ frames
- 110.0000 50.0000 -60.0000 68
;
_diffrn_measurement_device 'kappa diffractometer'
_diffrn_measurement_device_type 'Xcalibur, Sapphire3, Gemini ultra'
_diffrn_measurement_method '\w scans'
_diffrn_orient_matrix_UB_11 0.1044406000
_diffrn_orient_matrix_UB_12 0.0705740000
_diffrn_orient_matrix_UB_13 0.0155428000
_diffrn_orient_matrix_UB_21 -0.0578066000
_diffrn_orient_matrix_UB_22 0.0691523000
_diffrn_orient_matrix_UB_23 -0.0931102000
_diffrn_orient_matrix_UB_31 -0.1530901000
_diffrn_orient_matrix_UB_32 0.0586159000
_diffrn_orient_matrix_UB_33 0.0412621000
_diffrn_radiation_monochromator mirror
_diffrn_radiation_probe x-ray
_diffrn_radiation_type CuK\a
_diffrn_radiation_wavelength 1.5418
_diffrn_reflns_av_R_equivalents 0.0318
_diffrn_reflns_av_unetI/netI 0.0382
_diffrn_reflns_limit_h_max 6
_diffrn_reflns_limit_h_min -9
_diffrn_reflns_limit_k_max 17
_diffrn_reflns_limit_k_min -16
_diffrn_reflns_limit_l_max 18
_diffrn_reflns_limit_l_min -18
_diffrn_reflns_number 10438
_diffrn_reflns_theta_full 66.50
_diffrn_reflns_theta_max 67.49
_diffrn_reflns_theta_min 9.93
_diffrn_source 'sealed X-ray tube'
_diffrn_source_current 35
_diffrn_source_power 1.75
_diffrn_source_target Cu
_diffrn_source_voltage 50
_exptl_absorpt_coefficient_mu 10.111
_exptl_absorpt_correction_T_max 1.00000
_exptl_absorpt_correction_T_min 0.41159
_exptl_absorpt_correction_type multi-scan
_exptl_absorpt_process_details
;
CrysAlisPro, Agilent Technologies,
Version 1.171.35.19 (release 27-10-2011 CrysAlis171 .NET)
(compiled Oct 27 2011,15:02:11)
Empirical absorption correction using spherical harmonics,
implemented in SCALE3 ABSPACK scaling algorithm.
;
_exptl_crystal_colour green
_exptl_crystal_density_diffrn 1.649
_exptl_crystal_density_method 'not measured'
_exptl_crystal_description needle
_exptl_crystal_F_000 836
_exptl_crystal_size_max 0.32
_exptl_crystal_size_mid 0.05
_exptl_crystal_size_min 0.04
_refine_diff_density_max 1.520
_refine_diff_density_min -2.235
_refine_diff_density_rms 0.120
_refine_ls_extinction_method none
_refine_ls_goodness_of_fit_ref 1.012
_refine_ls_hydrogen_treatment constr
_refine_ls_matrix_type full
_refine_ls_number_parameters 385
_refine_ls_number_reflns 5993
_refine_ls_number_restraints 0
_refine_ls_restrained_S_all 1.012
_refine_ls_R_factor_all 0.0312
_refine_ls_R_factor_gt 0.0305
_refine_ls_shift/su_max 0.002
_refine_ls_shift/su_mean 0.000
_refine_ls_structure_factor_coef Fsqd
_refine_ls_weighting_details 'calc w=1/[\s^2^(Fo^2^)+(0.0487P)^2^+1.1650P] where P=(Fo^2^+2Fc^2^)/3'
_refine_ls_weighting_scheme calc
_refine_ls_wR_factor_gt 0.0745
_refine_ls_wR_factor_ref 0.0750
_reflns_number_gt 5842
_reflns_number_total 5993
_reflns_threshold_expression >2sigma(I)
_cod_data_source_file c3nj00062a.txt
_cod_data_source_block chen135cult_cpd8
_cod_depositor_comments
;
The following automatic conversions were performed:

'_symmetry_cell_setting' value 'Triclinic' changed to 'triclinic'
according to /home/saulius/struct/CIF-dictionaries/cif_core.dic
dictionary named 'cif_core.dic' version 2.4.2 from 2011-04-26.

Automatic conversion script
Id: cif_fix_values 1891 2012-01-12 08:04:46Z andrius 
;
_cod_original_sg_symbol_H-M P-1
_cod_database_code 7053125
_reflns_odcompleteness_completeness 98.58
_reflns_odcompleteness_iscentric 1
_reflns_odcompleteness_theta 68.13

loop_
_space_group_symop_id
_space_group_symop_operation_xyz
1 'x, y, z'
2 '-x, -y, -z'

loop_
_atom_site_label
_atom_site_type_symbol
_atom_site_fract_x
_atom_site_fract_y
_atom_site_fract_z
_atom_site_U_iso_or_equiv
_atom_site_adp_type
_atom_site_occupancy
_atom_site_symmetry_multiplicity
_atom_site_calc_flag
_atom_site_refinement_flags
Re1 Re 0.028263(15) 0.291077(9) 0.326793(8) 0.02130(7) Uani 1 1 d .
Cl1 Cl -0.09328(10) 0.14354(6) 0.32892(5) 0.03084(17) Uani 1 1 d .
Cl2 Cl -0.27173(10) 0.38958(7) 0.30785(6) 0.03605(19) Uani 1 1 d .
P1 P 0.01436(10) 0.33040(7) 0.16314(5) 0.02675(18) Uani 1 1 d .
P2 P 0.28700(10) 0.16584(6) 0.34730(5) 0.02112(16) Uani 1 1 d .
P3 P -0.02321(11) 0.26640(7) 0.48596(6) 0.02641(18) Uani 1 1 d .
F1 F -0.1422(5) 0.8784(2) 0.0896(3) 0.0857(11) Uani 1 1 d .
F2 F 0.1130(5) 0.8804(2) 0.0565(2) 0.0789(10) Uani 1 1 d .
F3 F 0.0127(5) 0.9199(2) 0.1750(2) 0.0749(9) Uani 1 1 d .
C1 C 0.1401(4) 0.3806(3) 0.3279(2) 0.0294(7) Uani 1 1 d .
C2 C 0.2527(5) 0.4476(3) 0.3298(3) 0.0345(8) Uani 1 1 d .
H2A H 0.3645 0.4184 0.3086 0.041 Uiso 1 1 calc R
H2B H 0.2683 0.4500 0.3925 0.041 Uiso 1 1 calc R
C3 C 0.1880(5) 0.5532(3) 0.2734(2) 0.0318(7) Uani 1 1 d .
C4 C 0.3007(5) 0.6089(3) 0.2375(3) 0.0351(8) Uani 1 1 d .
H4 H 0.4183 0.5798 0.2466 0.042 Uiso 1 1 calc R
C5 C 0.2437(5) 0.7067(3) 0.1885(3) 0.0408(9) Uani 1 1 d .
H5 H 0.3220 0.7440 0.1635 0.049 Uiso 1 1 calc R
C6 C 0.0725(5) 0.7499(3) 0.1761(3) 0.0398(9) Uani 1 1 d .
C7 C -0.0418(5) 0.6946(3) 0.2125(3) 0.0393(9) Uani 1 1 d .
H7 H -0.1594 0.7244 0.2042 0.047 Uiso 1 1 calc R
C8 C 0.0151(5) 0.5968(3) 0.2604(3) 0.0381(8) Uani 1 1 d .
H8 H -0.0633 0.5591 0.2846 0.046 Uiso 1 1 calc R
C9 C 0.0124(7) 0.8562(3) 0.1244(3) 0.0496(11) Uani 1 1 d .
C11 C 0.2061(4) 0.3290(3) 0.0994(2) 0.0290(7) Uani 1 1 d .
C12 C 0.2418(5) 0.2833(3) 0.0293(2) 0.0381(8) Uani 1 1 d .
H12 H 0.1697 0.2460 0.0155 0.046 Uiso 1 1 calc R
C13 C 0.3838(5) 0.2920(4) -0.0212(3) 0.0463(10) Uani 1 1 d .
H13 H 0.4081 0.2603 -0.0690 0.056 Uiso 1 1 calc R
C14 C 0.4889(5) 0.3465(4) -0.0020(3) 0.0457(10) Uani 1 1 d .
H14 H 0.5844 0.3531 -0.0371 0.055 Uiso 1 1 calc R
C15 C 0.4548(5) 0.3914(3) 0.0681(3) 0.0413(9) Uani 1 1 d .
H15 H 0.5278 0.4282 0.0820 0.050 Uiso 1 1 calc R
C16 C 0.3145(5) 0.3830(3) 0.1184(2) 0.0345(8) Uani 1 1 d .
H16 H 0.2916 0.4145 0.1664 0.041 Uiso 1 1 calc R
C17 C -0.0974(5) 0.2592(3) 0.1148(3) 0.0376(8) Uani 1 1 d .
H17A H -0.0343 0.1891 0.1289 0.056 Uiso 1 1 calc R
H17B H -0.1084 0.2857 0.0498 0.056 Uiso 1 1 calc R
H17C H -0.2097 0.2646 0.1397 0.056 Uiso 1 1 calc R
C18 C -0.1022(5) 0.4583(3) 0.1134(3) 0.0389(8) Uani 1 1 d .
H18A H -0.2134 0.4713 0.1395 0.058 Uiso 1 1 calc R
H18B H -0.1155 0.4679 0.0486 0.058 Uiso 1 1 calc R
H18C H -0.0402 0.5044 0.1252 0.058 Uiso 1 1 calc R
C21 C 0.3751(4) 0.1192(2) 0.2507(2) 0.0252(6) Uani 1 1 d .
C22 C 0.2875(4) 0.0669(3) 0.2121(2) 0.0304(7) Uani 1 1 d .
H22 H 0.1815 0.0583 0.2341 0.036 Uiso 1 1 calc R
C23 C 0.3553(5) 0.0274(3) 0.1413(3) 0.0394(9) Uani 1 1 d .
H23 H 0.2953 -0.0080 0.1149 0.047 Uiso 1 1 calc R
C24 C 0.5106(5) 0.0394(4) 0.1090(3) 0.0453(10) Uani 1 1 d .
H24 H 0.5576 0.0116 0.0612 0.054 Uiso 1 1 calc R
C25 C 0.5963(5) 0.0920(4) 0.1468(3) 0.0422(9) Uani 1 1 d .
H25 H 0.7019 0.1008 0.1244 0.051 Uiso 1 1 calc R
C26 C 0.5299(5) 0.1322(3) 0.2172(2) 0.0324(7) Uani 1 1 d .
H26 H 0.5898 0.1686 0.2425 0.039 Uiso 1 1 calc R
C27 C 0.2876(5) 0.0471(3) 0.4260(2) 0.0331(7) Uani 1 1 d .
H27A H 0.2658 0.0577 0.4861 0.050 Uiso 1 1 calc R
H27B H 0.3977 0.0001 0.4265 0.050 Uiso 1 1 calc R
H27C H 0.1996 0.0198 0.4077 0.050 Uiso 1 1 calc R
C28 C 0.4640(4) 0.1969(3) 0.3921(2) 0.0301(7) Uani 1 1 d .
H28A H 0.4916 0.2535 0.3495 0.045 Uiso 1 1 calc R
H28B H 0.5619 0.1393 0.4020 0.045 Uiso 1 1 calc R
H28C H 0.4337 0.2146 0.4489 0.045 Uiso 1 1 calc R
C31 C 0.1555(4) 0.2479(3) 0.5614(2) 0.0290(7) Uani 1 1 d .
C32 C 0.2291(6) 0.1565(3) 0.6194(3) 0.0411(9) Uani 1 1 d .
H32 H 0.1822 0.1011 0.6238 0.049 Uiso 1 1 calc R
C33 C 0.3726(6) 0.1464(4) 0.6712(3) 0.0598(14) Uani 1 1 d .
H33 H 0.4236 0.0838 0.7105 0.072 Uiso 1 1 calc R
C34 C 0.4394(7) 0.2255(6) 0.6657(4) 0.0684(17) Uani 1 1 d .
H34 H 0.5383 0.2171 0.7003 0.082 Uiso 1 1 calc R
C35 C 0.3661(7) 0.3177(5) 0.6108(3) 0.0639(15) Uani 1 1 d .
H35 H 0.4118 0.3731 0.6082 0.077 Uiso 1 1 calc R
C36 C 0.2252(6) 0.3275(3) 0.5599(3) 0.0426(9) Uani 1 1 d .
H36 H 0.1736 0.3910 0.5223 0.051 Uiso 1 1 calc R
C37 C -0.1202(6) 0.1663(4) 0.5381(3) 0.0479(11) Uani 1 1 d .
H37A H -0.2304 0.1778 0.5090 0.072 Uiso 1 1 calc R
H37B H -0.1346 0.1644 0.6017 0.072 Uiso 1 1 calc R
H37C H -0.0479 0.1025 0.5319 0.072 Uiso 1 1 calc R
C38 C -0.1695(6) 0.3727(4) 0.5143(3) 0.0566(13) Uani 1 1 d .
H38A H -0.1260 0.4321 0.4940 0.085 Uiso 1 1 calc R
H38B H -0.1818 0.3588 0.5792 0.085 Uiso 1 1 calc R
H38C H -0.2795 0.3843 0.4848 0.085 Uiso 1 1 calc R

loop_
_atom_site_aniso_label
_atom_site_aniso_U_11
_atom_site_aniso_U_22
_atom_site_aniso_U_33
_atom_site_aniso_U_23
_atom_site_aniso_U_13
_atom_site_aniso_U_12
Re1 0.01856(10) 0.02208(9) 0.02130(10) -0.00254(6) 0.00081(6) -0.00434(6)
Cl1 0.0252(4) 0.0353(4) 0.0352(4) -0.0085(3) 0.0008(3) -0.0137(3)
Cl2 0.0217(4) 0.0408(5) 0.0359(4) -0.0011(3) 0.0013(3) 0.0016(3)
P1 0.0224(4) 0.0336(4) 0.0218(4) -0.0015(3) -0.0014(3) -0.0074(3)
P2 0.0182(4) 0.0230(4) 0.0217(4) -0.0054(3) -0.0008(3) -0.0042(3)
P3 0.0252(4) 0.0294(4) 0.0242(4) -0.0070(3) 0.0038(3) -0.0062(3)
F1 0.082(2) 0.0396(15) 0.118(3) 0.0041(17) -0.036(2) -0.0034(15)
F2 0.110(3) 0.0483(16) 0.0660(19) 0.0036(14) 0.0182(19) -0.0163(17)
F3 0.106(3) 0.0386(14) 0.085(2) -0.0269(15) 0.0075(19) -0.0170(16)
C1 0.0293(17) 0.0322(17) 0.0266(16) -0.0063(13) 0.0044(13) -0.0090(14)
C2 0.0357(19) 0.0318(18) 0.0367(19) -0.0047(15) -0.0008(15) -0.0130(15)
C3 0.040(2) 0.0327(18) 0.0264(16) -0.0110(14) 0.0035(14) -0.0117(15)
C4 0.0356(19) 0.0329(18) 0.0394(19) -0.0112(15) 0.0063(16) -0.0116(15)
C5 0.046(2) 0.036(2) 0.044(2) -0.0110(17) 0.0091(18) -0.0171(18)
C6 0.046(2) 0.0344(19) 0.041(2) -0.0159(16) 0.0025(17) -0.0076(17)
C7 0.036(2) 0.037(2) 0.046(2) -0.0176(17) 0.0025(17) -0.0047(16)
C8 0.039(2) 0.037(2) 0.039(2) -0.0124(16) 0.0096(16) -0.0097(16)
C9 0.062(3) 0.031(2) 0.055(3) -0.0121(19) 0.000(2) -0.009(2)
C11 0.0237(16) 0.0368(18) 0.0205(15) 0.0009(13) -0.0001(12) -0.0043(14)
C12 0.0333(19) 0.051(2) 0.0304(18) -0.0091(16) 0.0003(15) -0.0130(17)
C13 0.039(2) 0.067(3) 0.0314(19) -0.0141(19) 0.0043(17) -0.008(2)
C14 0.030(2) 0.067(3) 0.0334(19) -0.0016(18) 0.0064(16) -0.0119(19)
C15 0.033(2) 0.053(2) 0.0364(19) -0.0014(17) 0.0014(16) -0.0191(18)
C16 0.0294(18) 0.042(2) 0.0300(17) -0.0038(15) 0.0001(14) -0.0103(15)
C17 0.0304(19) 0.053(2) 0.0317(18) -0.0070(16) -0.0042(15) -0.0181(17)
C18 0.0311(19) 0.041(2) 0.0339(18) 0.0041(15) 0.0006(15) -0.0024(16)
C21 0.0251(16) 0.0266(15) 0.0221(14) -0.0071(12) -0.0025(12) -0.0020(13)
C22 0.0277(17) 0.0334(18) 0.0307(17) -0.0104(14) -0.0027(14) -0.0060(14)
C23 0.042(2) 0.048(2) 0.0339(19) -0.0199(17) -0.0076(16) -0.0101(18)
C24 0.043(2) 0.063(3) 0.0340(19) -0.0263(19) 0.0018(17) -0.006(2)
C25 0.0303(19) 0.063(3) 0.037(2) -0.0209(19) 0.0087(16) -0.0103(18)
C26 0.0276(17) 0.043(2) 0.0292(17) -0.0137(15) 0.0010(14) -0.0090(15)
C27 0.0376(19) 0.0273(17) 0.0300(17) -0.0014(13) 0.0013(15) -0.0059(14)
C28 0.0236(16) 0.0402(19) 0.0296(17) -0.0157(14) -0.0015(13) -0.0064(14)
C31 0.0316(18) 0.0336(18) 0.0224(15) -0.0090(13) 0.0068(13) -0.0081(14)
C32 0.049(2) 0.040(2) 0.0294(18) -0.0108(15) -0.0016(16) 0.0018(17)
C33 0.054(3) 0.078(3) 0.034(2) -0.022(2) -0.013(2) 0.019(3)
C34 0.039(2) 0.124(5) 0.054(3) -0.049(3) -0.003(2) -0.014(3)
C35 0.064(3) 0.105(5) 0.047(3) -0.034(3) 0.013(2) -0.052(3)
C36 0.054(2) 0.051(2) 0.0316(19) -0.0121(17) 0.0071(17) -0.027(2)
C37 0.050(3) 0.071(3) 0.036(2) -0.013(2) 0.0120(18) -0.039(2)
C38 0.055(3) 0.062(3) 0.043(2) -0.026(2) -0.005(2) 0.017(2)

loop_
_atom_type_symbol
_atom_type_description
_atom_type_scat_dispersion_real
_atom_type_scat_dispersion_imag
_atom_type_scat_source
C C 0.0181 0.0091 'International Tables Vol C Tables 4.2.6.8 and 6.1.1.4'
H H 0.0000 0.0000 'International Tables Vol C Tables 4.2.6.8 and 6.1.1.4'
Cl Cl 0.3639 0.7018 'International Tables Vol C Tables 4.2.6.8 and 6.1.1.4'
F F 0.0727 0.0534 'International Tables Vol C Tables 4.2.6.8 and 6.1.1.4'
P P 0.2955 0.4335 'International Tables Vol C Tables 4.2.6.8 and 6.1.1.4'
Re Re -5.2083 5.8923 'International Tables Vol C Tables 4.2.6.8 and 6.1.1.4'

loop_
_geom_angle_atom_site_label_1
_geom_angle_atom_site_label_2
_geom_angle_atom_site_label_3
_geom_angle
Cl2 Re1 Cl1 84.65(3)
P1 Re1 Cl1 88.56(3)
P1 Re1 Cl2 83.51(3)
P2 Re1 Cl1 82.31(3)
P2 Re1 Cl2 166.93(3)
P2 Re1 P1 96.88(3)
P2 Re1 P3 94.42(3)
P3 Re1 Cl1 88.11(3)
P3 Re1 Cl2 84.37(3)
P3 Re1 P1 167.68(3)
C1 Re1 Cl1 171.86(12)
C1 Re1 Cl2 103.48(12)
C1 Re1 P1 92.62(11)
C1 Re1 P2 89.56(12)
C1 Re1 P3 92.35(11)
C11 P1 Re1 120.61(11)
C17 P1 Re1 115.50(13)
C17 P1 C11 104.62(18)
C17 P1 C18 102.0(2)
C18 P1 Re1 112.68(14)
C18 P1 C11 98.73(17)
C21 P2 Re1 118.65(11)
C27 P2 Re1 116.44(13)
C27 P2 C21 99.20(16)
C28 P2 Re1 115.64(12)
C28 P2 C21 103.23(15)
C28 P2 C27 100.85(18)
C31 P3 Re1 117.71(11)
C37 P3 Re1 117.46(14)
C37 P3 C31 103.59(19)
C37 P3 C38 101.0(3)
C38 P3 Re1 113.64(16)
C38 P3 C31 100.9(2)
C2 C1 Re1 173.6(3)
C1 C2 C3 114.3(3)
C4 C3 C2 119.9(3)
C4 C3 C8 119.4(4)
C8 C3 C2 120.6(3)
C5 C4 C3 120.7(4)
C6 C5 C4 119.9(4)
C5 C6 C7 119.8(4)
C5 C6 C9 119.4(4)
C7 C6 C9 120.8(4)
C8 C7 C6 120.3(4)
C7 C8 C3 119.9(4)
F1 C9 F2 107.0(4)
F1 C9 F3 106.8(4)
F1 C9 C6 113.5(4)
F2 C9 C6 112.3(4)
F3 C9 F2 104.8(4)
F3 C9 C6 111.9(4)
C12 C11 P1 123.2(3)
C12 C11 C16 118.7(3)
C16 C11 P1 117.9(3)
C11 C12 C13 120.2(4)
C14 C13 C12 120.4(4)
C15 C14 C13 119.7(4)
C14 C15 C16 120.1(4)
C15 C16 C11 120.9(4)
C22 C21 P2 119.0(3)
C22 C21 C26 119.4(3)
C26 C21 P2 121.5(3)
C23 C22 C21 120.0(3)
C24 C23 C22 120.2(4)
C25 C24 C23 119.6(4)
C24 C25 C26 120.8(4)
C25 C26 C21 119.9(3)
C32 C31 P3 122.9(3)
C36 C31 P3 119.2(3)
C36 C31 C32 117.9(4)
C31 C32 C33 119.7(4)
C34 C33 C32 120.4(5)
C33 C34 C35 121.1(5)
C36 C35 C34 118.4(5)
C35 C36 C31 122.4(5)

loop_
_geom_bond_atom_site_label_1
_geom_bond_atom_site_label_2
_geom_bond_distance
Re1 Cl1 2.5415(8)
Re1 Cl2 2.4952(8)
Re1 P1 2.4489(8)
Re1 P2 2.3802(8)
Re1 P3 2.4347(8)
Re1 C1 1.755(3)
P1 C11 1.829(3)
P1 C17 1.820(4)
P1 C18 1.822(4)
P2 C21 1.837(3)
P2 C27 1.827(3)
P2 C28 1.821(3)
P3 C31 1.825(4)
P3 C37 1.815(4)
P3 C38 1.822(4)
F1 C9 1.323(6)
F2 C9 1.346(6)
F3 C9 1.339(5)
C1 C2 1.493(5)
C2 C3 1.515(5)
C3 C4 1.384(5)
C3 C8 1.397(6)
C4 C5 1.384(6)
C5 C6 1.383(6)
C6 C7 1.393(6)
C6 C9 1.496(6)
C7 C8 1.381(6)
C11 C12 1.385(5)
C11 C16 1.394(5)
C12 C13 1.396(6)
C13 C14 1.379(7)
C14 C15 1.377(6)
C15 C16 1.382(5)
C21 C22 1.395(5)
C21 C26 1.396(5)
C22 C23 1.391(5)
C23 C24 1.389(6)
C24 C25 1.380(6)
C25 C26 1.386(5)
C31 C32 1.391(5)
C31 C36 1.390(5)
C32 C33 1.401(7)
C33 C34 1.358(9)
C34 C35 1.378(9)
C35 C36 1.375(7)
